data_1564747
loop_
_publ_author_name
'Eslava-Gonzalez, Itzel'
'Vald\'es, Hugo'
'Teresa Ram\'irez-Apan, Mar\'ia'
'Hernandez-Ortega, Sim\'on'
'Rosario Zerme\~no-Ortega, Miriam'
'Avila-Sorrosa, Alcives'
'Morales-Morales, David'

_publ_section_title
;
 Synthesis of theophylline-based iridium(I) N-heterocyclic carbene
 complexes including fluorinated-thiophenolate ligands. Preliminary
 evaluation of their in vitro anticancer activity
;
_journal_name_full 'Inorganica Chimica Acta'
_journal_page_first 119588
_journal_paper_doi 10.1016/j.ica.2020.119588
_journal_volume 507
_journal_year 2020
_chemical_formula_sum 'C29 H27 F5 Ir N4 O2 S'
_chemical_formula_weight 782.80
_space_group_crystal_system monoclinic
_space_group_IT_number 14
_space_group_name_Hall '-P 2yn'
_space_group_name_H-M_alt 'P 1 21/n 1'
_atom_sites_solution_hydrogens geom
_atom_sites_solution_primary direct
_atom_sites_solution_secondary difmap
_audit_creation_method SHELXL-2014/7
_cell_angle_alpha 90
_cell_angle_beta 102.4180(10)
_cell_angle_gamma 90
_cell_formula_units_Z 4
_cell_length_a 7.1495(3)
_cell_length_b 41.6834(16)
_cell_length_c 9.7013(4)
_cell_measurement_reflns_used 9952
_cell_measurement_temperature 298(2)
_cell_measurement_theta_max 25.34
_cell_measurement_theta_min 2.36
_cell_volume 2823.5(2)
_computing_cell_refinement 'APEX3 v2016.1 (Bruker, 2014)'
_computing_data_collection 'APEX3 v2016.1 (Bruker, 2014)'
_computing_data_reduction 'SAINT V8.37A  (Bruker, 2014)'
_computing_molecular_graphics 'Ortep-3 Ver 2.02 L.J. Farrugia (1997) J. Appl. Cryst. 30, 565'
_computing_publication_material 'SHELXL-2014/7 (Sheldrick, 2014)'
_computing_structure_refinement 'SHELXL-2014/7 (Sheldrick, 2014)'
_computing_structure_solution 'SHELXS-2014 (Bruker, 2014)'
_diffrn_ambient_temperature 298(2)
_diffrn_detector_area_resol_mean 52.0833
_diffrn_measured_fraction_theta_full 1.000
_diffrn_measured_fraction_theta_max 0.999
_diffrn_measurement_device_type 'Bruker D8 Venture \k-geometry diffractometer 208039-01'
_diffrn_measurement_method \w-scans
_diffrn_radiation_type MoK\a
_diffrn_radiation_wavelength 0.71073
_diffrn_reflns_av_R_equivalents 0.0402
_diffrn_reflns_av_unetI/netI 0.0234
_diffrn_reflns_Laue_measured_fraction_full 1.000
_diffrn_reflns_Laue_measured_fraction_max 0.999
_diffrn_reflns_limit_h_max 8
_diffrn_reflns_limit_h_min -8
_diffrn_reflns_limit_k_max 50
_diffrn_reflns_limit_k_min -50
_diffrn_reflns_limit_l_max 11
_diffrn_reflns_limit_l_min -11
_diffrn_reflns_number 35638
_diffrn_reflns_point_group_measured_fraction_full 1.000
_diffrn_reflns_point_group_measured_fraction_max 0.999
_diffrn_reflns_theta_full 25.242
_diffrn_reflns_theta_max 25.343
_diffrn_reflns_theta_min 2.204
_diffrn_source 'micro-focus X-ray source'
_exptl_absorpt_coefficient_mu 4.871
_exptl_absorpt_correction_T_max 0.7452
_exptl_absorpt_correction_T_min 0.4910
_exptl_absorpt_correction_type multi-scan
_exptl_absorpt_process_details
; 
 SADABS 2016/2: Krause, L., Herbst-Irmer, R., Sheldrick G.M. & Stalke D., 
 J. Appl. Cryst. 48 (2015) 3-10 
;
_exptl_crystal_colour yellow
_exptl_crystal_density_diffrn 1.842
_exptl_crystal_description Prism
_exptl_crystal_F_000 1532
_exptl_crystal_size_max 0.389
_exptl_crystal_size_mid 0.209
_exptl_crystal_size_min 0.138
_refine_diff_density_max 1.005
_refine_diff_density_min -1.042
_refine_diff_density_rms 0.088
_refine_ls_extinction_coef .
_refine_ls_extinction_method none
_refine_ls_goodness_of_fit_ref 1.258
_refine_ls_hydrogen_treatment constr
_refine_ls_matrix_type full
_refine_ls_number_parameters 382
_refine_ls_number_reflns 5165
_refine_ls_number_restraints 0
_refine_ls_restrained_S_all 1.258
_refine_ls_R_factor_all 0.0406
_refine_ls_R_factor_gt 0.0357
_refine_ls_shift/su_max 0.001
_refine_ls_shift/su_mean 0.000
_refine_ls_structure_factor_coef Fsqd
_refine_ls_weighting_details 'w=1/[\s^2^(Fo^2^)+(0.0190P)^2^+6.2289P] where P=(Fo^2^+2Fc^2^)/3'
_refine_ls_weighting_scheme calc
_refine_ls_wR_factor_gt 0.0718
_refine_ls_wR_factor_ref 0.0732
_reflns_Friedel_coverage 0.000
_reflns_Friedel_fraction_full .
_reflns_Friedel_fraction_max .
_reflns_number_gt 4741
_reflns_number_total 5165
_reflns_threshold_expression 'I > 2\s(I)'
_cod_data_source_file 195MMD19.cif
_cod_data_source_block 195MMD19
_cod_original_sg_symbol_H-M 'P 21/n'
_cod_database_code 1564747
_shelx_shelxl_version_number 2014/7
_shelx_space_group_comment
; 
The symmetry employed for this shelxl refinement is uniquely defined 
by the following loop, which should always be used as a source of 
symmetry information in preference to the above space-group names. 
They are only intended as comments. 
;
_shelx_estimated_absorpt_t_min 0.253
_shelx_estimated_absorpt_t_max 0.553

loop_
_space_group_symop_operation_xyz
'x, y, z'
'-x+1/2, y+1/2, -z+1/2'
'-x, -y, -z'
'x-1/2, -y-1/2, z-1/2'

loop_
_atom_site_label
_atom_site_type_symbol
_atom_site_fract_x
_atom_site_fract_y
_atom_site_fract_z
_atom_site_U_iso_or_equiv
_atom_site_adp_type
_atom_site_occupancy
_atom_site_site_symmetry_order
_atom_site_calc_flag
_atom_site_refinement_flags_posn
_atom_site_refinement_flags_adp
_atom_site_refinement_flags_occupancy
_atom_site_disorder_assembly
_atom_site_disorder_group
Ir1 Ir 0.58235(3) 0.39718(2) 0.79554(2) 0.03969(8) Uani 1 1 d . . . . .
S1 S 0.8295(2) 0.36668(4) 0.74025(16) 0.0550(4) Uani 1 1 d . . . . .
F1 F 0.7916(7) 0.29640(10) 0.7853(5) 0.1010(15) Uani 1 1 d . . . . .
F2 F 0.6501(9) 0.25203(10) 0.5931(7) 0.138(2) Uani 1 1 d . . . . .
F3 F 0.5027(8) 0.26881(14) 0.3225(7) 0.148(3) Uani 1 1 d . . . . .
F4 F 0.5251(7) 0.33101(14) 0.2400(5) 0.1125(17) Uani 1 1 d . . . . .
F5 F 0.6838(5) 0.37531(9) 0.4252(4) 0.0687(9) Uani 1 1 d . . . . .
O1 O 0.1096(6) 0.37145(9) 0.2137(4) 0.0598(11) Uani 1 1 d . . . . .
O2 O -0.0413(6) 0.27068(9) 0.3354(5) 0.0670(12) Uani 1 1 d . . . . .
N1 N 0.3040(5) 0.38094(9) 0.5212(4) 0.0363(9) Uani 1 1 d . . . . .
N3 N 0.3165(6) 0.34229(10) 0.6725(4) 0.0399(9) Uani 1 1 d . . . . .
N6 N 0.0274(6) 0.32155(10) 0.2769(5) 0.0459(10) Uani 1 1 d . . . . .
N7 N 0.1284(6) 0.30192(10) 0.5104(5) 0.0443(10) Uani 1 1 d . . . . .
C2 C 0.3817(6) 0.37288(12) 0.6552(5) 0.0362(11) Uani 1 1 d . . . . .
C5 C 0.0322(7) 0.29642(13) 0.3703(6) 0.0488(13) Uani 1 1 d . . . . .
C7 C 0.1121(7) 0.35198(12) 0.3058(5) 0.0417(12) Uani 1 1 d . . . . .
C8 C 0.1978(7) 0.35553(11) 0.4519(5) 0.0369(11) Uani 1 1 d . . . . .
C9 C 0.2075(6) 0.33160(12) 0.5470(5) 0.0378(11) Uani 1 1 d . . . . .
C10 C 0.3277(7) 0.41193(11) 0.4572(5) 0.0405(11) Uani 1 1 d . . . . .
H10A H 0.3641 0.4083 0.3678 0.049 Uiso 1 1 calc R U . . .
H10B H 0.4316 0.4234 0.5181 0.049 Uiso 1 1 calc R U . . .
C11 C 0.1505(7) 0.43264(12) 0.4322(5) 0.0413(12) Uani 1 1 d . . . . .
C12 C 0.1331(10) 0.45780(14) 0.3366(6) 0.0605(16) Uani 1 1 d . . . . .
H12 H 0.2269 0.4610 0.2847 0.073 Uiso 1 1 calc R U . . .
C13 C -0.0222(12) 0.47812(15) 0.3180(8) 0.075(2) Uani 1 1 d . . . . .
H13 H -0.0325 0.4949 0.2538 0.091 Uiso 1 1 calc R U . . .
C14 C -0.1604(11) 0.47378(16) 0.3928(8) 0.074(2) Uani 1 1 d . . . . .
H14 H -0.2638 0.4878 0.3810 0.089 Uiso 1 1 calc R U . . .
C15 C -0.1472(8) 0.44886(15) 0.4849(7) 0.0613(16) Uani 1 1 d . . . . .
H15 H -0.2434 0.4457 0.5346 0.074 Uiso 1 1 calc R U . . .
C16 C 0.0074(7) 0.42815(13) 0.5057(6) 0.0468(12) Uani 1 1 d . . . . .
H16 H 0.0150 0.4112 0.5691 0.056 Uiso 1 1 calc R U . . .
C17 C 0.3537(9) 0.32688(16) 0.8119(6) 0.0600(16) Uani 1 1 d . . . . .
H17A H 0.2342 0.3220 0.8371 0.090 Uiso 1 1 calc R U . . .
H17B H 0.4263 0.3412 0.8808 0.090 Uiso 1 1 calc R U . . .
H17C H 0.4248 0.3075 0.8089 0.090 Uiso 1 1 calc R U . . .
C18 C 0.1531(10) 0.27425(14) 0.6059(7) 0.0716(19) Uani 1 1 d . . . . .
H18A H 0.2872 0.2700 0.6392 0.107 Uiso 1 1 calc R U . . .
H18B H 0.0923 0.2558 0.5563 0.107 Uiso 1 1 calc R U . . .
H18C H 0.0959 0.2788 0.6847 0.107 Uiso 1 1 calc R U . . .
C19 C -0.0685(10) 0.31528(16) 0.1283(6) 0.0681(18) Uani 1 1 d . . . . .
H19A H 0.0229 0.3068 0.0784 0.102 Uiso 1 1 calc R U . . .
H19B H -0.1208 0.3349 0.0847 0.102 Uiso 1 1 calc R U . . .
H19C H -0.1697 0.3000 0.1255 0.102 Uiso 1 1 calc R U . . .
C20 C 0.3817(10) 0.4129(2) 0.9136(8) 0.081(2) Uani 1 1 d . . . . .
H20 H 0.3116 0.3944 0.8842 0.098 Uiso 1 1 calc R U . . .
C21 C 0.3955(10) 0.43600(18) 0.8143(7) 0.076(2) Uani 1 1 d . . . . .
H21 H 0.3333 0.4319 0.7215 0.092 Uiso 1 1 calc R U . . .
C22 C 0.5026(14) 0.46731(19) 0.8434(10) 0.118(4) Uani 1 1 d . . . . .
H22A H 0.4784 0.4797 0.7566 0.142 Uiso 1 1 calc R U . . .
H22B H 0.4484 0.4792 0.9114 0.142 Uiso 1 1 calc R U . . .
C23 C 0.7071(13) 0.46560(17) 0.8956(10) 0.098(3) Uani 1 1 d . . . . .
H23A H 0.7367 0.4740 0.9910 0.118 Uiso 1 1 calc R U . . .
H23B H 0.7678 0.4795 0.8382 0.118 Uiso 1 1 calc R U . . .
C24 C 0.7940(9) 0.43327(15) 0.8974(7) 0.0612(16) Uani 1 1 d . . . . .
H24 H 0.8617 0.4285 0.8281 0.073 Uiso 1 1 calc R U . . .
C25 C 0.7815(10) 0.41014(16) 0.9934(6) 0.0680(18) Uani 1 1 d . . . . .
H25 H 0.8446 0.3909 0.9855 0.082 Uiso 1 1 calc R U . . .
C26 C 0.6780(14) 0.4124(3) 1.1086(7) 0.110(3) Uani 1 1 d . . . . .
H26 H 0.7421 0.4113 1.2026 0.132 Uiso 1 1 calc R U . . .
C27 C 0.4773(15) 0.4164(3) 1.0707(8) 0.124(4) Uani 1 1 d . . . . .
H27A H 0.4469 0.4375 1.1014 0.149 Uiso 1 1 calc R U . . .
H27B H 0.4196 0.4008 1.1233 0.149 Uiso 1 1 calc R U . . .
C28 C 0.7362(8) 0.33775(13) 0.6123(6) 0.0494(13) Uani 1 1 d . . . . .
C29 C 0.7257(10) 0.30562(16) 0.6508(8) 0.0678(17) Uani 1 1 d . . . . .
C30 C 0.6548(11) 0.28301(16) 0.5561(11) 0.083(2) Uani 1 1 d . . . . .
C31 C 0.5812(10) 0.29079(19) 0.4195(10) 0.081(2) Uani 1 1 d . . . . .
C32 C 0.5911(9) 0.32241(19) 0.3747(8) 0.072(2) Uani 1 1 d . . . . .
C33 C 0.6714(8) 0.34503(14) 0.4714(7) 0.0537(14) Uani 1 1 d . . . . .

loop_
_atom_site_aniso_label
_atom_site_aniso_U_11
_atom_site_aniso_U_22
_atom_site_aniso_U_33
_atom_site_aniso_U_23
_atom_site_aniso_U_13
_atom_site_aniso_U_12
Ir1 0.03951(12) 0.04656(12) 0.03044(11) -0.00128(9) 0.00184(8) 0.00573(9)
S1 0.0400(7) 0.0622(9) 0.0612(9) -0.0080(7) 0.0075(7) 0.0078(7)
F1 0.127(4) 0.073(3) 0.112(4) 0.029(3) 0.047(3) 0.025(3)
F2 0.160(5) 0.050(3) 0.231(7) -0.012(3) 0.098(5) -0.020(3)
F3 0.106(4) 0.136(5) 0.209(6) -0.124(5) 0.052(4) -0.044(3)
F4 0.092(3) 0.161(5) 0.079(3) -0.050(3) 0.007(3) 0.009(3)
F5 0.074(2) 0.069(2) 0.064(2) 0.0059(18) 0.0177(18) 0.0059(19)
O1 0.073(3) 0.056(2) 0.041(2) 0.0114(19) -0.0066(19) -0.007(2)
O2 0.072(3) 0.045(2) 0.083(3) -0.012(2) 0.013(2) -0.016(2)
N1 0.034(2) 0.038(2) 0.035(2) 0.0052(18) 0.0015(17) 0.0011(17)
N3 0.036(2) 0.048(2) 0.036(2) 0.0106(19) 0.0074(18) 0.0034(19)
N6 0.044(2) 0.045(2) 0.047(3) -0.007(2) 0.004(2) 0.0011(19)
N7 0.042(2) 0.035(2) 0.055(3) 0.007(2) 0.008(2) 0.0023(18)
C2 0.030(2) 0.044(3) 0.034(2) -0.002(2) 0.006(2) 0.004(2)
C5 0.041(3) 0.044(3) 0.061(4) -0.004(3) 0.009(3) 0.002(2)
C7 0.037(3) 0.044(3) 0.042(3) 0.001(2) 0.003(2) 0.002(2)
C8 0.035(2) 0.037(3) 0.037(3) 0.002(2) 0.003(2) 0.002(2)
C9 0.028(2) 0.041(3) 0.044(3) 0.004(2) 0.007(2) 0.004(2)
C10 0.046(3) 0.037(3) 0.037(3) 0.004(2) 0.008(2) -0.007(2)
C11 0.047(3) 0.035(3) 0.036(3) 0.002(2) -0.005(2) -0.002(2)
C12 0.078(4) 0.048(3) 0.053(3) 0.010(3) 0.007(3) 0.002(3)
C13 0.105(6) 0.045(4) 0.067(4) 0.015(3) -0.005(4) 0.013(4)
C14 0.072(5) 0.058(4) 0.078(5) -0.008(4) -0.014(4) 0.023(3)
C15 0.047(3) 0.062(4) 0.070(4) -0.010(3) 0.001(3) 0.004(3)
C16 0.042(3) 0.046(3) 0.050(3) 0.002(2) 0.002(2) 0.001(2)
C17 0.060(4) 0.076(4) 0.043(3) 0.023(3) 0.008(3) -0.006(3)
C18 0.077(4) 0.047(3) 0.084(5) 0.025(3) 0.002(4) -0.007(3)
C19 0.079(4) 0.065(4) 0.054(4) -0.019(3) -0.002(3) -0.002(3)
C20 0.073(5) 0.114(6) 0.063(4) -0.029(5) 0.026(4) 0.017(4)
C21 0.074(4) 0.086(5) 0.056(4) -0.032(4) -0.015(3) 0.042(4)
C22 0.132(8) 0.066(5) 0.123(7) -0.028(5) -0.044(6) 0.041(5)
C23 0.117(7) 0.052(4) 0.126(7) -0.001(4) 0.027(6) -0.002(4)
C24 0.065(4) 0.056(4) 0.058(4) -0.011(3) 0.004(3) 0.000(3)
C25 0.082(5) 0.063(4) 0.045(4) -0.009(3) -0.018(3) -0.001(3)
C26 0.109(7) 0.182(10) 0.032(4) -0.006(5) 0.000(4) -0.031(7)
C27 0.138(9) 0.192(11) 0.051(5) -0.017(6) 0.040(5) 0.037(8)
C28 0.042(3) 0.049(3) 0.063(4) -0.005(3) 0.025(3) 0.005(2)
C29 0.070(4) 0.059(4) 0.084(5) -0.006(4) 0.037(4) 0.006(3)
C30 0.072(5) 0.048(4) 0.143(8) -0.016(5) 0.054(5) -0.004(3)
C31 0.057(4) 0.069(5) 0.122(7) -0.056(5) 0.031(4) -0.016(4)
C32 0.056(4) 0.093(6) 0.068(5) -0.033(4) 0.017(3) 0.003(4)
C33 0.040(3) 0.054(3) 0.071(4) -0.014(3) 0.021(3) 0.002(3)

loop_
_atom_type_symbol
_atom_type_description
_atom_type_scat_dispersion_real
_atom_type_scat_dispersion_imag
_atom_type_scat_source
C C 0.0033 0.0016 'International Tables Vol C Tables 4.2.6.8 and 6.1.1.4'
H H 0.0000 0.0000 'International Tables Vol C Tables 4.2.6.8 and 6.1.1.4'
N N 0.0061 0.0033 'International Tables Vol C Tables 4.2.6.8 and 6.1.1.4'
O O 0.0106 0.0060 'International Tables Vol C Tables 4.2.6.8 and 6.1.1.4'
F F 0.0171 0.0103 'International Tables Vol C Tables 4.2.6.8 and 6.1.1.4'
S S 0.1246 0.1234 'International Tables Vol C Tables 4.2.6.8 and 6.1.1.4'
Ir Ir -1.4442 7.9887 'International Tables Vol C Tables 4.2.6.8 and 6.1.1.4'

loop_
_geom_angle_atom_site_label_1
_geom_angle_atom_site_label_2
_geom_angle_atom_site_label_3
_geom_angle
_geom_angle_site_symmetry_1
_geom_angle_site_symmetry_3
C2 Ir1 C20 93.1(3) . .
C2 Ir1 C21 94.1(2) . .
C20 Ir1 C21 37.9(3) . .
C2 Ir1 C25 160.6(2) . .
C20 Ir1 C25 80.7(3) . .
C21 Ir1 C25 92.2(3) . .
C2 Ir1 C24 163.6(2) . .
C20 Ir1 C24 91.5(3) . .
C21 Ir1 C24 80.0(3) . .
C25 Ir1 C24 35.8(2) . .
C2 Ir1 S1 92.01(13) . .
C20 Ir1 S1 157.8(2) . .
C21 Ir1 S1 162.6(3) . .
C25 Ir1 S1 87.4(2) . .
C24 Ir1 S1 89.67(17) . .
C28 S1 Ir1 110.24(18) . .
C2 N1 C8 110.3(4) . .
C2 N1 C10 124.9(4) . .
C8 N1 C10 124.8(4) . .
C9 N3 C2 109.6(4) . .
C9 N3 C17 129.1(4) . .
C2 N3 C17 121.1(4) . .
C5 N6 C7 127.2(4) . .
C5 N6 C19 116.5(5) . .
C7 N6 C19 116.3(5) . .
C9 N7 C5 119.1(4) . .
C9 N7 C18 123.9(5) . .
C5 N7 C18 116.8(5) . .
N1 C2 N3 105.6(4) . .
N1 C2 Ir1 127.7(4) . .
N3 C2 Ir1 126.1(3) . .
O2 C5 N6 122.8(5) . .
O2 C5 N7 120.5(5) . .
N6 C5 N7 116.7(5) . .
O1 C7 N6 121.5(5) . .
O1 C7 C8 127.0(5) . .
N6 C7 C8 111.5(4) . .
C9 C8 N1 106.9(4) . .
C9 C8 C7 123.4(5) . .
N1 C8 C7 129.3(4) . .
C8 C9 N3 107.6(4) . .
C8 C9 N7 122.0(5) . .
N3 C9 N7 130.2(4) . .
N1 C10 C11 113.9(4) . .
N1 C10 H10A 108.8 . .
C11 C10 H10A 108.8 . .
N1 C10 H10B 108.8 . .
C11 C10 H10B 108.8 . .
H10A C10 H10B 107.7 . .
C16 C11 C12 118.6(5) . .
C16 C11 C10 122.0(4) . .
C12 C11 C10 119.4(5) . .
C13 C12 C11 120.4(6) . .
C13 C12 H12 119.8 . .
C11 C12 H12 119.8 . .
C14 C13 C12 120.5(6) . .
C14 C13 H13 119.7 . .
C12 C13 H13 119.7 . .
C13 C14 C15 119.8(6) . .
C13 C14 H14 120.1 . .
C15 C14 H14 120.1 . .
C14 C15 C16 120.8(7) . .
C14 C15 H15 119.6 . .
C16 C15 H15 119.6 . .
C11 C16 C15 119.9(5) . .
C11 C16 H16 120.1 . .
C15 C16 H16 120.1 . .
N3 C17 H17A 109.5 . .
N3 C17 H17B 109.5 . .
H17A C17 H17B 109.5 . .
N3 C17 H17C 109.5 . .
H17A C17 H17C 109.5 . .
H17B C17 H17C 109.5 . .
N7 C18 H18A 109.5 . .
N7 C18 H18B 109.5 . .
H18A C18 H18B 109.5 . .
N7 C18 H18C 109.5 . .
H18A C18 H18C 109.5 . .
H18B C18 H18C 109.5 . .
N6 C19 H19A 109.5 . .
N6 C19 H19B 109.5 . .
H19A C19 H19B 109.5 . .
N6 C19 H19C 109.5 . .
H19A C19 H19C 109.5 . .
H19B C19 H19C 109.5 . .
C21 C20 C27 122.8(8) . .
C21 C20 Ir1 71.4(4) . .
C27 C20 Ir1 110.9(5) . .
C21 C20 H20 118.6 . .
C27 C20 H20 118.6 . .
Ir1 C20 H20 87.8 . .
C20 C21 C22 125.7(7) . .
C20 C21 Ir1 70.7(4) . .
C22 C21 Ir1 111.7(5) . .
C20 C21 H21 117.2 . .
C22 C21 H21 117.2 . .
Ir1 C21 H21 87.5 . .
C23 C22 C21 117.3(6) . .
C23 C22 H22A 108.0 . .
C21 C22 H22A 108.0 . .
C23 C22 H22B 108.0 . .
C21 C22 H22B 108.0 . .
H22A C22 H22B 107.2 . .
C22 C23 C24 116.1(7) . .
C22 C23 H23A 108.3 . .
C24 C23 H23A 108.3 . .
C22 C23 H23B 108.3 . .
C24 C23 H23B 108.3 . .
H23A C23 H23B 107.4 . .
C25 C24 C23 124.4(7) . .
C25 C24 Ir1 71.5(4) . .
C23 C24 Ir1 111.6(5) . .
C25 C24 H24 117.8 . .
C23 C24 H24 117.8 . .
Ir1 C24 H24 86.8 . .
C24 C25 C26 126.5(7) . .
C24 C25 Ir1 72.6(3) . .
C26 C25 Ir1 110.0(5) . .
C24 C25 H25 116.8 . .
C26 C25 H25 116.8 . .
Ir1 C25 H25 87.2 . .
C27 C26 C25 117.3(6) . .
C27 C26 H26 121.3 . .
C25 C26 H26 121.3 . .
C26 C27 C20 117.2(7) . .
C26 C27 H27A 108.0 . .
C20 C27 H27A 108.0 . .
C26 C27 H27B 108.0 . .
C20 C27 H27B 108.0 . .
H27A C27 H27B 107.2 . .
C33 C28 C29 116.8(6) . .
C33 C28 S1 123.0(4) . .
C29 C28 S1 120.2(5) . .
C30 C29 F1 117.8(7) . .
C30 C29 C28 121.7(7) . .
F1 C29 C28 120.4(6) . .
C29 C30 F2 121.4(9) . .
C29 C30 C31 120.9(7) . .
F2 C30 C31 117.7(8) . .
F3 C31 C30 122.4(9) . .
F3 C31 C32 117.8(9) . .
C30 C31 C32 119.7(6) . .
F4 C32 C33 119.6(7) . .
F4 C32 C31 121.8(7) . .
C33 C32 C31 118.7(7) . .
F5 C33 C32 117.7(6) . .
F5 C33 C28 120.2(5) . .
C32 C33 C28 122.0(6) . .

loop_
_geom_bond_atom_site_label_1
_geom_bond_atom_site_label_2
_geom_bond_distance
_geom_bond_site_symmetry_2
Ir1 C2 2.024(5) .
Ir1 C20 2.122(6) .
Ir1 C21 2.131(6) .
Ir1 C25 2.197(6) .
Ir1 C24 2.211(6) .
Ir1 S1 2.3310(14) .
S1 C28 1.756(6) .
F1 C29 1.344(8) .
F2 C30 1.342(8) .
F3 C31 1.346(8) .
F4 C32 1.339(9) .
F5 C33 1.349(7) .
O1 C7 1.204(6) .
O2 C5 1.210(6) .
N1 C2 1.342(6) .
N1 C8 1.390(6) .
N1 C10 1.458(6) .
N3 C9 1.371(6) .
N3 C2 1.380(6) .
N3 C17 1.469(6) .
N6 C5 1.380(7) .
N6 C7 1.408(7) .
N6 C19 1.481(7) .
N7 C9 1.375(6) .
N7 C5 1.404(7) .
N7 C18 1.466(7) .
C7 C8 1.426(7) .
C8 C9 1.350(7) .
C10 C11 1.509(7) .
C10 H10A 0.9700 .
C10 H10B 0.9700 .
C11 C16 1.379(8) .
C11 C12 1.388(7) .
C12 C13 1.377(9) .
C12 H12 0.9300 .
C13 C14 1.358(10) .
C13 H13 0.9300 .
C14 C15 1.361(9) .
C14 H14 0.9300 .
C15 C16 1.383(8) .
C15 H15 0.9300 .
C16 H16 0.9300 .
C17 H17A 0.9600 .
C17 H17B 0.9600 .
C17 H17C 0.9600 .
C18 H18A 0.9600 .
C18 H18B 0.9600 .
C18 H18C 0.9600 .
C19 H19A 0.9600 .
C19 H19B 0.9600 .
C19 H19C 0.9600 .
C20 C21 1.381(11) .
C20 C27 1.537(11) .
C20 H20 0.9300 .
C21 C22 1.509(11) .
C21 H21 0.9300 .
C22 C23 1.443(11) .
C22 H22A 0.9700 .
C22 H22B 0.9700 .
C23 C24 1.482(9) .
C23 H23A 0.9700 .
C23 H23B 0.9700 .
C24 C25 1.356(9) .
C24 H24 0.9300 .
C25 C26 1.470(11) .
C25 H25 0.9300 .
C26 C27 1.412(12) .
C26 H26 0.9300 .
C27 H27A 0.9700 .
C27 H27B 0.9700 .
C28 C33 1.379(8) .
C28 C29 1.397(9) .
C29 C30 1.338(10) .
C30 C31 1.355(12) .
C31 C32 1.394(11) .
C32 C33 1.366(9) .

loop_
_geom_torsion_atom_site_label_1
_geom_torsion_atom_site_label_2
_geom_torsion_atom_site_label_3
_geom_torsion_atom_site_label_4
_geom_torsion
_geom_torsion_site_symmetry_1
_geom_torsion_site_symmetry_2
_geom_torsion_site_symmetry_3
_geom_torsion_site_symmetry_4
C8 N1 C2 N3 -2.5(5) . . . .
C10 N1 C2 N3 177.5(4) . . . .
C8 N1 C2 Ir1 169.3(3) . . . .
C10 N1 C2 Ir1 -10.6(7) . . . .
C9 N3 C2 N1 2.8(5) . . . .
C17 N3 C2 N1 -172.6(4) . . . .
C9 N3 C2 Ir1 -169.2(3) . . . .
C17 N3 C2 Ir1 15.3(6) . . . .
C7 N6 C5 O2 -178.3(5) . . . .
C19 N6 C5 O2 -1.8(8) . . . .
C7 N6 C5 N7 1.6(8) . . . .
C19 N6 C5 N7 178.0(5) . . . .
C9 N7 C5 O2 -178.9(5) . . . .
C18 N7 C5 O2 6.7(8) . . . .
C9 N7 C5 N6 1.3(7) . . . .
C18 N7 C5 N6 -173.1(5) . . . .
C5 N6 C7 O1 174.9(5) . . . .
C19 N6 C7 O1 -1.5(7) . . . .
C5 N6 C7 C8 -4.3(7) . . . .
C19 N6 C7 C8 179.3(5) . . . .
C2 N1 C8 C9 1.4(5) . . . .
C10 N1 C8 C9 -178.7(4) . . . .
C2 N1 C8 C7 -171.1(5) . . . .
C10 N1 C8 C7 8.8(8) . . . .
O1 C7 C8 C9 -174.6(5) . . . .
N6 C7 C8 C9 4.6(7) . . . .
O1 C7 C8 N1 -3.2(9) . . . .
N6 C7 C8 N1 176.0(5) . . . .
N1 C8 C9 N3 0.4(5) . . . .
C7 C8 C9 N3 173.5(4) . . . .
N1 C8 C9 N7 -175.4(4) . . . .
C7 C8 C9 N7 -2.3(8) . . . .
C2 N3 C9 C8 -2.0(5) . . . .
C17 N3 C9 C8 172.9(5) . . . .
C2 N3 C9 N7 173.3(5) . . . .
C17 N3 C9 N7 -11.7(8) . . . .
C5 N7 C9 C8 -0.9(7) . . . .
C18 N7 C9 C8 173.1(5) . . . .
C5 N7 C9 N3 -175.7(5) . . . .
C18 N7 C9 N3 -1.7(8) . . . .
C2 N1 C10 C11 -107.5(5) . . . .
C8 N1 C10 C11 72.6(6) . . . .
N1 C10 C11 C16 21.6(7) . . . .
N1 C10 C11 C12 -160.9(5) . . . .
C16 C11 C12 C13 1.3(9) . . . .
C10 C11 C12 C13 -176.3(6) . . . .
C11 C12 C13 C14 -0.1(10) . . . .
C12 C13 C14 C15 -1.1(11) . . . .
C13 C14 C15 C16 1.3(10) . . . .
C12 C11 C16 C15 -1.1(8) . . . .
C10 C11 C16 C15 176.4(5) . . . .
C14 C15 C16 C11 -0.1(9) . . . .
C27 C20 C21 C22 -0.1(12) . . . .
Ir1 C20 C21 C22 -103.4(7) . . . .
C27 C20 C21 Ir1 103.3(7) . . . .
C20 C21 C22 C23 63.0(13) . . . .
Ir1 C21 C22 C23 -18.3(11) . . . .
C21 C22 C23 C24 7.8(13) . . . .
C22 C23 C24 C25 -75.6(11) . . . .
C22 C23 C24 Ir1 6.2(10) . . . .
C23 C24 C25 C26 1.6(11) . . . .
Ir1 C24 C25 C26 -102.4(7) . . . .
C23 C24 C25 Ir1 104.0(7) . . . .
C24 C25 C26 C27 63.3(12) . . . .
Ir1 C25 C26 C27 -19.5(12) . . . .
C25 C26 C27 C20 9.0(16) . . . .
C21 C20 C27 C26 -74.0(13) . . . .
Ir1 C20 C27 C26 6.7(13) . . . .
Ir1 S1 C28 C33 76.0(5) . . . .
Ir1 S1 C28 C29 -104.3(4) . . . .
C33 C28 C29 C30 -0.5(9) . . . .
S1 C28 C29 C30 179.7(5) . . . .
C33 C28 C29 F1 177.9(5) . . . .
S1 C28 C29 F1 -1.9(8) . . . .
F1 C29 C30 F2 -0.4(10) . . . .
C28 C29 C30 F2 178.0(6) . . . .
F1 C29 C30 C31 178.2(6) . . . .
C28 C29 C30 C31 -3.4(11) . . . .
C29 C30 C31 F3 -177.7(6) . . . .
F2 C30 C31 F3 1.0(11) . . . .
C29 C30 C31 C32 4.4(11) . . . .
F2 C30 C31 C32 -177.0(6) . . . .
F3 C31 C32 F4 0.1(10) . . . .
C30 C31 C32 F4 178.1(6) . . . .
F3 C31 C32 C33 -179.6(6) . . . .
C30 C31 C32 C33 -1.5(10) . . . .
F4 C32 C33 F5 -1.2(9) . . . .
C31 C32 C33 F5 178.4(5) . . . .
F4 C32 C33 C28 177.9(5) . . . .
C31 C32 C33 C28 -2.4(9) . . . .
C29 C28 C33 F5 -177.5(5) . . . .
S1 C28 C33 F5 2.3(7) . . . .
C29 C28 C33 C32 3.4(8) . . . .
S1 C28 C33 C32 -176.9(5) . . . .
